data_8103795
loop_
_publ_author_name
'Wildner, M.'
'Stoilova, D.'

_publ_section_title
;
 Crystal structures and crystal chemical relationships of kroehnkite- and
 collinsite-type compounds Na2 Me(2+) (X O4)2 * 2(H2O) (X = S, Me = Mn,
 Cd; and X = Se, Me = Mn, Co, Ni, Zn, Cd) and K2Co (Se O4)2 * 2(H2 O)
;
_journal_name_full 'Zeitschrift fuer Kristallographie (149,1979-)'
_journal_page_first 201
_journal_page_last 209
_journal_volume 218
_journal_year 2003
_chemical_formula_sum 'Cd H4 Na2 O10 S2'
_chemical_name_systematic 'Na2 Cd (S O4)2 (H2 O)2'
_space_group_IT_number 14
_symmetry_space_group_name_Hall '-P 2ybc'
_symmetry_space_group_name_H-M 'P 1 21/c 1'
_cell_angle_alpha 90
_cell_angle_beta 106.03
_cell_angle_gamma 90
_cell_formula_units_Z 2
_cell_length_a 5.908
_cell_length_b 13.033
_cell_length_c 5.567
_cell_volume 411.986
_citation_journal_id_ASTM ZEKRDZ
_cod_data_source_file Wildner_ZEKRDZ_2003_1112.cif
_cod_data_source_block H4Cd1Na2O10S2
_cod_original_formula_sum 'H4 Cd1 Na2 O10 S2'
_cod_database_code 8103795

loop_
_symmetry_equiv_pos_as_xyz
x,y,z
-x,y+1/2,-z+1/2
-x,-y,-z
x,-y-1/2,z-1/2

loop_
_atom_site_label
_atom_site_type_symbol
_atom_site_fract_x
_atom_site_fract_y
_atom_site_fract_z
_atom_site_occupancy
_atom_site_U_iso_or_equiv
O3 O-2 0.2449 0.0422 0.382 1 0.0
O2 O-2 0.2872 0.0609 0.8223 1 0.0
O1 O-2 0.0058 0.1663 0.5246 1 0.0
O5 O-2 0.8046 0.1493 0.9817 1 0.0
O4 O-2 0.4269 0.1929 0.595 1 0.0
Na1 Na+1 0.5808 0.1181 0.2628 1 0.0
H2 H+1 0.711 0.162 0.848 1 0.0
Cd1 Cd+2 0 0 0 1 0.0
H1 H+1 0.883 0.202 0.003 1 0.0
S1 S+6 0.23726 0.11774 0.5806 1 0.0
